data_7220679
loop_
_publ_author_name
'Fan, Liming'
'Fan, Weiliu'
'Li, Bin'
'Liu, Xinzheng'
'Zhao, Xian'
'Zhang, Xiutang'

_publ_section_title
;
 Structural diversity of five coordination polymers based on
 2,6-bis(3,5-dicarboxyphenyl)pyridine ligand: solvothermal syntheses,
 structural characterizations, and magnetic properties
;
_journal_issue 25
_journal_name_full CrystEngComm
_journal_page_first 4669
_journal_paper_doi 10.1039/C5CE00522A
_journal_volume 17
_journal_year 2015
_chemical_formula_moiety '0.25(C228 H180 Mn8 N52 O44), H2 O'
_chemical_formula_sum 'C57 H47 Mn2 N13 O12'
_chemical_formula_weight 1215.95
_chemical_name_systematic
;
 ?
;
_space_group_crystal_system monoclinic
_space_group_IT_number 15
_space_group_name_Hall '-C 2yc'
_space_group_name_H-M_alt 'C 1 2/c 1'
_symmetry_space_group_name_Hall '-C 2yc'
_symmetry_space_group_name_H-M 'C 1 2/c 1'
_atom_sites_solution_hydrogens mixed
_audit_creation_date 2015-04-12
_audit_creation_method
;
Olex2 1.2
(compiled 2015.01.26 svn.r3150 for OlexSys, GUI svn.r4998)
;
_audit_update_record
;
2015-05-12 deposited with the CCDC.
2015-05-15 downloaded from the CCDC.
;
_cell_angle_alpha 90
_cell_angle_beta 112.771(2)
_cell_angle_gamma 90
_cell_formula_units_Z 4
_cell_length_a 17.6549(9)
_cell_length_b 16.6017(7)
_cell_length_c 19.0614(9)
_cell_measurement_reflns_used 9900
_cell_measurement_temperature 296(2)
_cell_measurement_theta_max 27.40
_cell_measurement_theta_min 3.27
_cell_volume 5151.5(4)
_computing_cell_refinement 'Bruker SMART'
_computing_data_collection 'Bruker SMART'
_computing_data_reduction 'Bruker SAINT'
_computing_molecular_graphics 'Olex2 (Dolomanov et al., 2009)'
_computing_publication_material 'Olex2 (Dolomanov et al., 2009)'
_computing_structure_refinement 'ShelXL (Sheldrick, 2008)'
_computing_structure_solution 'Bruker SHELXTL'
_diffrn_ambient_temperature 296.15
_diffrn_measured_fraction_theta_full 0.970
_diffrn_measured_fraction_theta_max 0.997
_diffrn_measurement_device_type 'CCD area detector'
_diffrn_measurement_method 'phi and omega scans'
_diffrn_radiation_monochromator graphite
_diffrn_radiation_type MoK\a
_diffrn_radiation_wavelength 0.71073
_diffrn_reflns_av_R_equivalents 0.0455
_diffrn_reflns_av_unetI/netI 0.0222
_diffrn_reflns_laue_measured_fraction_full 0.970
_diffrn_reflns_laue_measured_fraction_max 0.997
_diffrn_reflns_limit_h_max 20
_diffrn_reflns_limit_h_min -20
_diffrn_reflns_limit_k_max 19
_diffrn_reflns_limit_k_min -19
_diffrn_reflns_limit_l_max 22
_diffrn_reflns_limit_l_min -22
_diffrn_reflns_number 33429
_diffrn_reflns_point_group_measured_fraction_full 0.970
_diffrn_reflns_point_group_measured_fraction_max 0.997
_diffrn_reflns_theta_full 25.242
_diffrn_reflns_theta_max 25.000
_diffrn_reflns_theta_min 3.270
_exptl_absorpt_coefficient_mu 0.572
_exptl_absorpt_correction_T_max 0.7456
_exptl_absorpt_correction_T_min 0.7017
_exptl_absorpt_correction_type none
_exptl_absorpt_process_details
;
SADABS-2012/1 (Bruker,2012) was used for absorption correction.
wR2(int) was 0.0624 before and 0.0543 after correction.
The Ratio of minimum to maximum transmission is 0.9411.
The \l/2 correction factor is 0.0015.
;
_exptl_crystal_colour Colorless
_exptl_crystal_density_diffrn 1.568
_exptl_crystal_density_meas 0
_exptl_crystal_F_000 2504
_exptl_crystal_size_max 0.12
_exptl_crystal_size_mid 0.1
_exptl_crystal_size_min 0.08
_refine_diff_density_max 0.305
_refine_diff_density_min -0.246
_refine_diff_density_rms 0.054
_refine_ls_extinction_method none
_refine_ls_goodness_of_fit_ref 1.045
_refine_ls_hydrogen_treatment constr
_refine_ls_matrix_type full
_refine_ls_number_parameters 381
_refine_ls_number_reflns 4531
_refine_ls_number_restraints 0
_refine_ls_restrained_S_all 1.045
_refine_ls_R_factor_all 0.0457
_refine_ls_R_factor_gt 0.0367
_refine_ls_shift/su_max 0.002
_refine_ls_shift/su_mean 0.000
_refine_ls_structure_factor_coef Fsqd
_refine_ls_weighting_details 'w=1/[\s^2^(Fo^2^)+(0.0389P)^2^+9.8931P] where P=(Fo^2^+2Fc^2^)/3'
_refine_ls_weighting_scheme calc
_refine_ls_wR_factor_gt 0.0859
_refine_ls_wR_factor_ref 0.0910
_reflns_Friedel_coverage 0.000
_reflns_number_gt 3918
_reflns_number_total 4531
_reflns_threshold_expression 'I > 2\s(I)'
_cod_data_source_file c5ce00522a2.cif
_cod_data_source_block z
_cod_depositor_comments 'Adding full bibliography for 7220675--7220679.cif.'
_cod_database_code 7220679
_shelxl_version_number 2013-4
_shelx_space_group_comment
;
The symmetry employed for this shelxl refinement is uniquely defined
by the following loop, which should always be used as a source of
symmetry information in preference to the above space-group names.
They are only intended as comments.
;
_shelx_estimated_absorpt_t_max 0.956
_shelx_estimated_absorpt_t_min 0.935
_olex2_refinement_description
;
1. Fixed Uiso
 At 1.2 times of:
  All C(H) groups, All O(H) groups, All O(H,H) groups
2.a Riding coordinates:
 O5(H5A), O6(H6A), O7(H7A,H7B)
2.b Aromatic/amide H refined with riding coordinates:
 C1(H1), C2(H2), C3(H3), C5(H5), C6(H6), C8(H8), C9(H9), C10(H10), C11(H11),
 C12(H12), C13(H13), C14(H14), C15(H15), C17(H17), C18(H18), C22(H22), C24(H24),
  C26(H26), C28(H28), C29(H29)
;
_olex2_submission_special_instructions 'No special instructions were received'

loop_
_space_group_symop_operation_xyz
'x, y, z'
'-x, y, -z+1/2'
'x+1/2, y+1/2, z'
'-x+1/2, y+1/2, -z+1/2'
'-x, -y, -z'
'x, -y, z-1/2'
'-x+1/2, -y+1/2, -z'
'x+1/2, -y+1/2, z-1/2'

loop_
_atom_site_label
_atom_site_type_symbol
_atom_site_fract_x
_atom_site_fract_y
_atom_site_fract_z
_atom_site_U_iso_or_equiv
_atom_site_adp_type
_atom_site_occupancy
_atom_site_site_symmetry_order
_atom_site_calc_flag
_atom_site_refinement_flags_posn
_atom_site_refinement_flags_adp
_atom_site_refinement_flags_occupancy
C1 C 0.36021(19) 1.38977(17) 0.43336(16) 0.0500(7) Uani 1 1 d . . .
H1 H 0.3290 1.3775 0.3827 0.060 Uiso 1 1 calc R . .
C2 C 0.39458(18) 1.46113(17) 0.46116(16) 0.0476(7) Uani 1 1 d . . .
H2 H 0.3910 1.5070 0.4320 0.057 Uiso 1 1 calc R . .
C3 C 0.42543(17) 1.38318(16) 0.55581(15) 0.0419(6) Uani 1 1 d . . .
H3 H 0.4470 1.3632 0.6053 0.050 Uiso 1 1 calc R . .
C4 C 0.35661(15) 1.25634(15) 0.49347(14) 0.0339(6) Uani 1 1 d . . .
C5 C 0.36070(19) 1.21956(17) 0.55944(14) 0.0471(7) Uani 1 1 d . . .
H5 H 0.3804 1.2481 0.6050 0.057 Uiso 1 1 calc R . .
C6 C 0.33589(18) 1.14072(17) 0.55869(14) 0.0443(7) Uani 1 1 d . . .
H6 H 0.3394 1.1160 0.6036 0.053 Uiso 1 1 calc R . .
C7 C 0.30593(14) 1.09860(14) 0.49121(13) 0.0317(5) Uani 1 1 d . . .
C8 C 0.30282(17) 1.13549(16) 0.42534(14) 0.0418(6) Uani 1 1 d . . .
H8 H 0.2834 1.1070 0.3798 0.050 Uiso 1 1 calc R . .
C9 C 0.32816(18) 1.21390(16) 0.42626(14) 0.0430(7) Uani 1 1 d . . .
H9 H 0.3261 1.2382 0.3816 0.052 Uiso 1 1 calc R . .
C10 C 0.21948(15) 0.98267(14) 0.42827(13) 0.0322(5) Uani 1 1 d . . .
H10 H 0.1904 1.0092 0.3828 0.039 Uiso 1 1 calc R . .
C11 C 0.30483(16) 0.95943(16) 0.54428(14) 0.0401(6) Uani 1 1 d . . .
H11 H 0.3449 0.9651 0.5931 0.048 Uiso 1 1 calc R . .
C12 C 0.26130(15) 0.89267(15) 0.51412(15) 0.0384(6) Uani 1 1 d . . .
H12 H 0.2668 0.8437 0.5394 0.046 Uiso 1 1 calc R . .
C13 C 0.0864(2) 0.78277(17) 0.50479(16) 0.0499(7) Uani 1 1 d . . .
H13 H 0.1035 0.8323 0.5285 0.060 Uiso 1 1 calc R . .
C14 C 0.0666(2) 0.71880(17) 0.53709(16) 0.0531(8) Uani 1 1 d . . .
H14 H 0.0673 0.7159 0.5861 0.064 Uiso 1 1 calc R . .
C15 C 0.05280(15) 0.69036(14) 0.42179(14) 0.0331(5) Uani 1 1 d . . .
H15 H 0.0414 0.6621 0.3767 0.040 Uiso 1 1 calc R . .
C16 C 0.02232(15) 0.57802(14) 0.49235(14) 0.0328(5) Uani 1 1 d . . .
C17 C -0.03229(16) 0.53770(16) 0.42984(14) 0.0392(6) Uani 1 1 d . . .
H17 H -0.0539 0.5632 0.3828 0.047 Uiso 1 1 calc R . .
C18 C 0.05491(16) 0.54060(15) 0.56276(14) 0.0385(6) Uani 1 1 d . . .
H18 H 0.0917 0.5679 0.6047 0.046 Uiso 1 1 calc R . .
C19 C 0.30432(13) 0.43471(13) 0.24526(13) 0.0261(5) Uani 1 1 d . . .
C20 C 0.16960(14) 0.68573(14) 0.28798(14) 0.0296(5) Uani 1 1 d . . .
C21 C 0.24170(13) 0.64461(13) 0.28064(12) 0.0254(5) Uani 1 1 d . . .
C22 C 0.24156(13) 0.56208(13) 0.26953(12) 0.0257(5) Uani 1 1 d . . .
H22 H 0.1972 0.5313 0.2687 0.031 Uiso 1 1 calc R . .
C23 C 0.30745(13) 0.52523(13) 0.25965(12) 0.0235(5) Uani 1 1 d . . .
C24 C 0.37174(13) 0.57246(13) 0.25799(12) 0.0234(5) Uani 1 1 d . . .
H24 H 0.4156 0.5480 0.2509 0.028 Uiso 1 1 calc R . .
C25 C 0.37180(13) 0.65624(13) 0.26679(12) 0.0230(5) Uani 1 1 d . . .
C26 C 0.30652(13) 0.69103(13) 0.27990(12) 0.0260(5) Uani 1 1 d . . .
H26 H 0.3066 0.7462 0.2883 0.031 Uiso 1 1 calc R . .
C27 C 0.43845(13) 0.70636(13) 0.25896(11) 0.0232(5) Uani 1 1 d . . .
C28 C 0.43658(14) 0.79059(13) 0.25919(13) 0.0299(5) Uani 1 1 d . . .
H28 H 0.3937 0.8180 0.2654 0.036 Uiso 1 1 calc R . .
C29 C 0.5000 0.83206(19) 0.2500 0.0328(8) Uani 1 2 d S T P
H29 H 0.5000 0.8881 0.2500 0.039 Uiso 1 2 calc RS T P
Mn1 Mn 0.11080(2) 0.83830(2) 0.34874(2) 0.02200(11) Uani 1 1 d . . .
N1 N 0.43540(14) 1.45697(13) 0.53810(13) 0.0428(5) Uani 1 1 d . . .
N2 N 0.38017(13) 1.33850(12) 0.49434(11) 0.0349(5) Uani 1 1 d . . .
N3 N 0.27840(12) 1.01769(12) 0.48856(11) 0.0312(4) Uani 1 1 d . . .
N4 N 0.20762(12) 0.90699(11) 0.44080(11) 0.0310(4) Uani 1 1 d . . .
N5 N 0.07793(13) 0.76503(11) 0.43209(11) 0.0328(5) Uani 1 1 d . . .
N6 N 0.04518(12) 0.65874(11) 0.48407(11) 0.0324(5) Uani 1 1 d . . .
N7 N 0.5000 0.66590(15) 0.2500 0.0243(6) Uani 1 2 d S T P
O1 O 0.24169(11) 0.39795(10) 0.23946(12) 0.0485(5) Uani 1 1 d . . .
O2 O 0.36817(9) 0.40435(9) 0.23987(9) 0.0290(4) Uani 1 1 d . . .
O3 O 0.09972(11) 0.66370(13) 0.24278(14) 0.0651(7) Uani 1 1 d . . .
O4 O 0.18336(10) 0.74007(10) 0.33632(9) 0.0322(4) Uani 1 1 d . . .
O5 O 0.0000 0.5350(2) 0.2500 0.1255(19) Uani 1 2 d S T P
H5A H 0.0407 0.5518 0.2865 0.151 Uiso 1 1 d R . .
O6 O 0.0000 0.78080(12) 0.2500 0.0250(5) Uani 1 2 d S T P
H6A H 0.0304 0.7508 0.2387 0.030 Uiso 1 1 d R . .
O7 O 0.02372(10) 0.92988(10) 0.34663(10) 0.0393(4) Uani 1 1 d . . .
H7A H 0.0312 0.9593 0.3833 0.047 Uiso 1 1 d R . .
H7B H -0.0246 0.9239 0.3183 0.047 Uiso 1 1 d R . .

loop_
_atom_site_aniso_label
_atom_site_aniso_U_11
_atom_site_aniso_U_22
_atom_site_aniso_U_33
_atom_site_aniso_U_23
_atom_site_aniso_U_13
_atom_site_aniso_U_12
C1 0.069(2) 0.0441(16) 0.0315(14) 0.0003(12) 0.0138(14) -0.0196(15)
C2 0.0632(19) 0.0359(15) 0.0460(17) -0.0010(12) 0.0237(15) -0.0140(13)
C3 0.0500(16) 0.0375(15) 0.0323(14) -0.0096(11) 0.0095(12) -0.0069(13)
C4 0.0357(13) 0.0340(13) 0.0283(13) -0.0040(10) 0.0082(11) -0.0076(11)
C5 0.0662(19) 0.0426(16) 0.0247(13) -0.0091(11) 0.0090(12) -0.0190(14)
C6 0.0590(18) 0.0437(16) 0.0246(13) -0.0006(11) 0.0101(12) -0.0160(13)
C7 0.0315(13) 0.0307(13) 0.0295(12) -0.0022(10) 0.0080(10) -0.0053(10)
C8 0.0582(17) 0.0367(14) 0.0270(13) -0.0082(11) 0.0125(12) -0.0129(13)
C9 0.0642(18) 0.0364(14) 0.0263(13) -0.0027(11) 0.0151(13) -0.0138(13)
C10 0.0353(13) 0.0291(13) 0.0277(12) 0.0004(10) 0.0071(10) -0.0037(10)
C11 0.0383(14) 0.0394(15) 0.0301(13) 0.0063(11) -0.0005(11) -0.0008(12)
C12 0.0357(14) 0.0319(13) 0.0399(14) 0.0108(11) 0.0064(11) 0.0017(11)
C13 0.080(2) 0.0361(15) 0.0485(17) -0.0115(13) 0.0407(16) -0.0210(14)
C14 0.088(2) 0.0431(16) 0.0411(16) -0.0073(13) 0.0392(16) -0.0206(16)
C15 0.0435(14) 0.0285(13) 0.0297(12) 0.0031(10) 0.0167(11) -0.0022(11)
C16 0.0404(14) 0.0289(12) 0.0348(13) 0.0031(10) 0.0209(11) -0.0058(11)
C17 0.0488(16) 0.0375(14) 0.0303(13) 0.0090(11) 0.0143(12) -0.0083(12)
C18 0.0454(15) 0.0375(14) 0.0315(13) 0.0018(11) 0.0137(12) -0.0108(12)
C19 0.0264(12) 0.0238(11) 0.0294(12) -0.0005(9) 0.0124(10) 0.0012(9)
C20 0.0282(13) 0.0267(12) 0.0361(13) 0.0000(10) 0.0150(11) 0.0063(10)
C21 0.0252(11) 0.0266(12) 0.0248(11) -0.0021(9) 0.0103(9) 0.0052(9)
C22 0.0236(11) 0.0264(12) 0.0286(12) 0.0005(9) 0.0119(9) 0.0016(9)
C23 0.0252(11) 0.0224(11) 0.0240(11) 0.0004(9) 0.0107(9) 0.0039(9)
C24 0.0222(11) 0.0257(11) 0.0235(11) 0.0006(9) 0.0100(9) 0.0051(9)
C25 0.0228(11) 0.0240(11) 0.0211(11) -0.0007(9) 0.0072(9) 0.0017(9)
C26 0.0274(12) 0.0214(11) 0.0284(12) -0.0026(9) 0.0101(10) 0.0040(9)
C27 0.0260(11) 0.0234(11) 0.0190(10) -0.0001(9) 0.0075(9) 0.0008(9)
C28 0.0331(13) 0.0244(12) 0.0339(13) -0.0018(10) 0.0147(10) 0.0028(10)
C29 0.044(2) 0.0190(16) 0.0345(19) 0.000 0.0148(16) 0.000
Mn1 0.02489(18) 0.01546(17) 0.02769(19) 0.00043(13) 0.01241(14) -0.00017(13)
N1 0.0517(14) 0.0342(12) 0.0438(13) -0.0128(10) 0.0199(11) -0.0103(10)
N2 0.0430(12) 0.0311(11) 0.0277(11) -0.0054(9) 0.0104(9) -0.0095(9)
N3 0.0321(11) 0.0292(10) 0.0282(10) -0.0011(8) 0.0072(9) -0.0042(8)
N4 0.0308(10) 0.0262(10) 0.0336(11) 0.0013(8) 0.0097(9) -0.0013(8)
N5 0.0409(12) 0.0257(10) 0.0385(11) 0.0028(9) 0.0227(10) -0.0014(9)
N6 0.0407(12) 0.0284(10) 0.0322(11) 0.0027(9) 0.0187(9) -0.0068(9)
N7 0.0251(13) 0.0225(13) 0.0276(14) 0.000 0.0124(11) 0.000
O1 0.0399(10) 0.0284(9) 0.0876(15) -0.0108(9) 0.0360(10) -0.0076(8)
O2 0.0265(8) 0.0261(8) 0.0354(9) -0.0070(7) 0.0133(7) 0.0041(7)
O3 0.0274(10) 0.0632(14) 0.0927(17) -0.0424(12) 0.0100(11) 0.0064(9)
O4 0.0337(9) 0.0293(9) 0.0362(9) -0.0021(7) 0.0165(8) 0.0101(7)
O5 0.191(5) 0.052(2) 0.191(5) 0.000 0.137(5) 0.000
O6 0.0212(11) 0.0219(11) 0.0340(12) 0.000 0.0129(9) 0.000
O7 0.0293(9) 0.0385(10) 0.0411(10) -0.0168(8) 0.0037(7) 0.0082(8)

loop_
_atom_type_symbol
_atom_type_description
_atom_type_scat_dispersion_real
_atom_type_scat_dispersion_imag
_atom_type_scat_source
C C 0.0033 0.0016 'International Tables Vol C Tables 4.2.6.8 and 6.1.1.4'
H H 0.0000 0.0000 'International Tables Vol C Tables 4.2.6.8 and 6.1.1.4'
N N 0.0061 0.0033 'International Tables Vol C Tables 4.2.6.8 and 6.1.1.4'
O O 0.0106 0.0060 'International Tables Vol C Tables 4.2.6.8 and 6.1.1.4'
Mn Mn 0.3368 0.7283 'International Tables Vol C Tables 4.2.6.8 and 6.1.1.4'

loop_
_geom_angle_atom_site_label_1
_geom_angle_atom_site_label_2
_geom_angle_atom_site_label_3
_geom_angle
_geom_angle_site_symmetry_1
_geom_angle_site_symmetry_3
C2 C1 H1 126.7 . .
C2 C1 N2 106.5(2) . .
N2 C1 H1 126.7 . .
C1 C2 H2 124.8 . .
C1 C2 N1 110.5(2) . .
N1 C2 H2 124.8 . .
N1 C3 H3 123.7 . .
N1 C3 N2 112.6(2) . .
N2 C3 H3 123.7 . .
C5 C4 C9 119.7(2) . .
C5 C4 N2 120.2(2) . .
C9 C4 N2 120.1(2) . .
C4 C5 H5 119.7 . .
C4 C5 C6 120.6(2) . .
C6 C5 H5 119.7 . .
C5 C6 H6 120.1 . .
C7 C6 C5 119.8(2) . .
C7 C6 H6 120.1 . .
C6 C7 C8 119.4(2) . .
C6 C7 N3 121.0(2) . .
C8 C7 N3 119.6(2) . .
C7 C8 H8 119.6 . .
C9 C8 C7 120.7(2) . .
C9 C8 H8 119.6 . .
C4 C9 H9 120.1 . .
C8 C9 C4 119.8(2) . .
C8 C9 H9 120.1 . .
N3 C10 H10 123.7 . .
N4 C10 H10 123.7 . .
N4 C10 N3 112.5(2) . .
C12 C11 H11 126.8 . .
C12 C11 N3 106.4(2) . .
N3 C11 H11 126.8 . .
C11 C12 H12 124.8 . .
C11 C12 N4 110.3(2) . .
N4 C12 H12 124.8 . .
C14 C13 H13 124.8 . .
C14 C13 N5 110.5(2) . .
N5 C13 H13 124.8 . .
C13 C14 H14 126.7 . .
C13 C14 N6 106.6(2) . .
N6 C14 H14 126.7 . .
N5 C15 H15 123.8 . .
N5 C15 N6 112.4(2) . .
N6 C15 H15 123.8 . .
C17 C16 C18 120.5(2) . .
C17 C16 N6 119.5(2) . .
C18 C16 N6 120.0(2) . .
C16 C17 H17 120.0 . .
C16 C17 C18 120.0(2) . 5_566
C18 C17 H17 120.0 5_566 .
C16 C18 H18 120.3 . .
C17 C18 C16 119.5(2) 5_566 .
C17 C18 H18 120.3 5_566 .
O1 C19 C23 118.30(19) . .
O1 C19 O2 126.1(2) . .
O2 C19 C23 115.63(19) . .
O3 C20 C21 116.6(2) . .
O4 C20 C21 118.0(2) . .
O4 C20 O3 125.3(2) . .
C22 C21 C20 120.9(2) . .
C26 C21 C20 118.9(2) . .
C26 C21 C22 120.1(2) . .
C21 C22 H22 119.9 . .
C21 C22 C23 120.2(2) . .
C23 C22 H22 119.9 . .
C22 C23 C19 118.95(19) . .
C24 C23 C19 121.67(19) . .
C24 C23 C22 119.2(2) . .
C23 C24 H24 119.3 . .
C23 C24 C25 121.3(2) . .
C25 C24 H24 119.3 . .
C24 C25 C27 120.31(19) . .
C26 C25 C24 118.0(2) . .
C26 C25 C27 121.60(19) . .
C21 C26 C25 121.0(2) . .
C21 C26 H26 119.5 . .
C25 C26 H26 119.5 . .
C28 C27 C25 122.38(19) . .
N7 C27 C25 116.17(19) . .
N7 C27 C28 121.4(2) . .
C27 C28 H28 120.8 . .
C29 C28 C27 118.4(2) . .
C29 C28 H28 120.8 . .
C28 C29 C28 120.3(3) . 2_655
C28 C29 H29 119.9 . .
C28 C29 H29 119.9 2_655 .
N4 Mn1 N5 92.83(7) . .
N4 Mn1 O6 173.00(7) . .
N5 Mn1 O6 89.06(6) . .
O2 Mn1 N4 92.54(7) 4 .
O2 Mn1 N5 174.51(7) 4 .
O2 Mn1 O6 85.48(5) 4 .
O4 Mn1 N4 99.62(7) . .
O4 Mn1 N5 89.72(7) . .
O4 Mn1 O2 90.51(6) . 4
O4 Mn1 O6 87.12(6) . .
O4 Mn1 O7 171.57(6) . .
O7 Mn1 N4 88.73(7) . .
O7 Mn1 N5 91.01(7) . .
O7 Mn1 O2 87.97(7) . 4
O7 Mn1 O6 84.49(6) . .
C3 N1 C2 105.0(2) . .
C1 N2 C4 127.3(2) . .
C3 N2 C1 105.4(2) . .
C3 N2 C4 127.3(2) . .
C10 N3 C7 125.3(2) . .
C10 N3 C11 105.9(2) . .
C11 N3 C7 128.8(2) . .
C10 N4 C12 104.8(2) . .
C10 N4 Mn1 118.31(16) . .
C12 N4 Mn1 136.82(16) . .
C13 N5 Mn1 130.01(16) . .
C15 N5 C13 104.7(2) . .
C15 N5 Mn1 124.96(16) . .
C14 N6 C16 127.9(2) . .
C15 N6 C14 105.9(2) . .
C15 N6 C16 126.2(2) . .
C27 N7 C27 120.0(3) . 2_655
C19 O2 Mn1 133.46(14) . 4_545
C20 O4 Mn1 132.83(15) . .
Mn1 O6 Mn1 131.63(9) . 2
Mn1 O6 H6A 117.8 2 .
Mn1 O6 H6A 91.7 . .
Mn1 O7 H7A 121.8 . .
Mn1 O7 H7B 118.7 . .
H7A O7 H7B 114.6 . .

loop_
_geom_bond_atom_site_label_1
_geom_bond_atom_site_label_2
_geom_bond_distance
_geom_bond_site_symmetry_2
C1 H1 0.9300 .
C1 C2 1.343(4) .
C1 N2 1.372(3) .
C2 H2 0.9300 .
C2 N1 1.363(3) .
C3 H3 0.9300 .
C3 N1 1.301(3) .
C3 N2 1.355(3) .
C4 C5 1.374(4) .
C4 C9 1.375(3) .
C4 N2 1.424(3) .
C5 H5 0.9300 .
C5 C6 1.379(4) .
C6 H6 0.9300 .
C6 C7 1.377(3) .
C7 C8 1.379(3) .
C7 N3 1.423(3) .
C8 H8 0.9300 .
C8 C9 1.374(4) .
C9 H9 0.9300 .
C10 H10 0.9300 .
C10 N3 1.348(3) .
C10 N4 1.311(3) .
C11 H11 0.9300 .
C11 C12 1.345(4) .
C11 N3 1.377(3) .
C12 H12 0.9300 .
C12 N4 1.372(3) .
C13 H13 0.9300 .
C13 C14 1.340(4) .
C13 N5 1.367(3) .
C14 H14 0.9300 .
C14 N6 1.365(3) .
C15 H15 0.9300 .
C15 N5 1.306(3) .
C15 N6 1.351(3) .
C16 C17 1.381(4) .
C16 C18 1.386(3) .
C16 N6 1.426(3) .
C17 H17 0.9300 .
C17 C18 1.383(3) 5_566
C18 C17 1.383(3) 5_566
C18 H18 0.9300 .
C19 C23 1.525(3) .
C19 O1 1.230(3) .
C19 O2 1.275(3) .
C20 C21 1.498(3) .
C20 O3 1.255(3) .
C20 O4 1.245(3) .
C21 C22 1.386(3) .
C21 C26 1.384(3) .
C22 H22 0.9300 .
C22 C23 1.390(3) .
C23 C24 1.390(3) .
C24 H24 0.9300 .
C24 C25 1.401(3) .
C25 C26 1.396(3) .
C25 C27 1.495(3) .
C26 H26 0.9300 .
C27 C28 1.399(3) .
C27 N7 1.343(2) .
C28 H28 0.9300 .
C28 C29 1.382(3) .
C29 C28 1.382(3) 2_655
C29 H29 0.9300 .
Mn1 N4 2.232(2) .
Mn1 N5 2.2481(19) .
Mn1 O2 2.1631(15) 4
Mn1 O4 2.1428(15) .
Mn1 O6 2.3303(9) .
Mn1 O7 2.1514(16) .
N7 C27 1.343(2) 2_655
O2 Mn1 2.1630(15) 4_545
O5 H5A 0.8306 .
O6 Mn1 2.3303(9) 2
O6 H6A 0.8202 .
O7 H7A 0.8202 .
O7 H7B 0.8199 .
